data_1570348
loop_
_publ_author_name
'Parsons, Leo W. T.'
'Fettinger, James C.'
'Berben, Louise A.'

_publ_section_title
;
 Group 13 ion coordination to pyridyl breaks the reduction potential
 <i>vs.</i> hydricity scaling relationship for dihydropyridinates.
;
_journal_issue 47
_journal_name_full 'Chemical science'
_journal_page_first 13944
_journal_page_last 13950
_journal_paper_doi 10.1039/d3sc03806h
_journal_volume 14
_journal_year 2023
_chemical_formula_moiety 'C25 H38 Cl2 Ga N5'
_chemical_formula_sum 'C25 H38 Cl2 Ga N5'
_chemical_formula_weight 549.22
_chemical_properties_physical Air-sensitive,Moisture-sensitive,Oxygen-sensitive
_space_group_crystal_system monoclinic
_space_group_IT_number 14
_space_group_name_Hall '-P 2ybc'
_space_group_name_H-M_alt 'P 1 21/c 1'
_atom_sites_solution_hydrogens difmap
_atom_sites_solution_primary dual
_audit_creation_method SHELXL-2018/3
_audit_update_record
;
2023-06-30 deposited with the CCDC.	2023-11-16 downloaded from the CCDC.
;
_cell_angle_alpha 90
_cell_angle_beta 93.540(2)
_cell_angle_gamma 90
_cell_formula_units_Z 4
_cell_length_a 13.1613(11)
_cell_length_b 13.2286(11)
_cell_length_c 15.7223(13)
_cell_measurement_reflns_used 9416
_cell_measurement_temperature 100(2)
_cell_measurement_theta_max 30.73
_cell_measurement_theta_min 3.02
_cell_volume 2732.1(4)
_computing_cell_refinement 'SAINT (8.38a) (Bruker, 2017)'
_computing_data_collection 'Apex3 (2019.11-0) (Bruker, 2019)'
_computing_data_reduction 'SAINT (8.38a) (Bruker, 2017)'
_computing_molecular_graphics 'Bruker SHELXTL'
_computing_publication_material 'Bruker SHELXTL'
_computing_structure_refinement 'SHELXL-2018/3 (Sheldrick, 2018)'
_computing_structure_solution 'SHELXT (Sheldrick, 2014)'
_diffrn_ambient_temperature 100(2)
_diffrn_measured_fraction_theta_full 1.000
_diffrn_measured_fraction_theta_max 1.000
_diffrn_measurement_device_type 'Bruker Photon2 CMOS'
_diffrn_measurement_method '\f and \w scans'
_diffrn_radiation_type MoK\a
_diffrn_radiation_wavelength 0.71073
_diffrn_reflns_av_R_equivalents 0.0130
_diffrn_reflns_av_unetI/netI 0.0107
_diffrn_reflns_Laue_measured_fraction_full 1.000
_diffrn_reflns_Laue_measured_fraction_max 1.000
_diffrn_reflns_limit_h_max 18
_diffrn_reflns_limit_h_min -18
_diffrn_reflns_limit_k_max 18
_diffrn_reflns_limit_k_min -18
_diffrn_reflns_limit_l_max 22
_diffrn_reflns_limit_l_min -22
_diffrn_reflns_number 32223
_diffrn_reflns_point_group_measured_fraction_full 1.000
_diffrn_reflns_point_group_measured_fraction_max 1.000
_diffrn_reflns_theta_full 25.242
_diffrn_reflns_theta_max 30.506
_diffrn_reflns_theta_min 1.550
_exptl_absorpt_coefficient_mu 1.225
_exptl_absorpt_correction_T_max 0.7429
_exptl_absorpt_correction_T_min 0.6404
_exptl_absorpt_correction_type multi-scan
_exptl_absorpt_process_details 'SADABS 2016/2 (Sheldrick, 2016)'
_exptl_crystal_colour Purple
_exptl_crystal_density_diffrn 1.335
_exptl_crystal_description Block
_exptl_crystal_F_000 1152
_exptl_crystal_recrystallization_method 'Re-crystallisation from solvent: Acetonitrile'
_exptl_crystal_size_max 0.612
_exptl_crystal_size_mid 0.251
_exptl_crystal_size_min 0.134
_refine_diff_density_max 0.421
_refine_diff_density_min -0.249
_refine_diff_density_rms 0.045
_refine_ls_extinction_method none
_refine_ls_goodness_of_fit_ref 1.057
_refine_ls_hydrogen_treatment refall
_refine_ls_matrix_type full
_refine_ls_number_parameters 450
_refine_ls_number_reflns 8344
_refine_ls_number_restraints 0
_refine_ls_restrained_S_all 1.057
_refine_ls_R_factor_all 0.0219
_refine_ls_R_factor_gt 0.0203
_refine_ls_shift/su_max 0.002
_refine_ls_shift/su_mean 0.000
_refine_ls_structure_factor_coef Fsqd
_refine_ls_weighting_details 'w=1/[\s^2^(Fo^2^)+(0.0226P)^2^+1.1896P] where P=(Fo^2^+2Fc^2^)/3'
_refine_ls_weighting_scheme calc
_refine_ls_wR_factor_gt 0.0530
_refine_ls_wR_factor_ref 0.0538
_reflns_Friedel_coverage 0.000
_reflns_number_gt 7871
_reflns_number_total 8344
_reflns_threshold_expression 'I > 2\s(I)'
_cod_data_source_file d3sc03806h2.cif
_cod_data_source_block LP77FMI
_cod_depositor_comments
;
The following automatic conversions were performed:

data item '_exptl_absorpt_correction_type' value 'Multi-scan' was
changed to 'multi-scan' in accordance with the
/home/data/users/saulius/crontab/automatic-downloads/rss-feeds/RSC/lib/dictionaries/cif_core.dic
dictionary named 'cif_core.dic' version 2.4.2 last updated on
2011-04-26.

Automatic conversion script
Id: cif_fix_values 8170 2020-07-09 18:12:32Z antanas 

 Adding full bibliography for 1570347--1570348.cif.
;
_cod_original_sg_symbol_H-M 'P 21/c'
_cod_database_code 1570348
_shelx_shelxl_version_number 2018/3
_shelx_space_group_comment
; 
The symmetry employed for this shelxl refinement is uniquely defined 
by the following loop, which should always be used as a source of 
symmetry information in preference to the above space-group names. 
They are only intended as comments. 
;
_shelx_estimated_absorpt_t_min 0.521
_shelx_estimated_absorpt_t_max 0.853

loop_
_space_group_symop_operation_xyz
'x, y, z'
'-x, y+1/2, -z+1/2'
'-x, -y, -z'
'x, -y-1/2, z-1/2'

loop_
_atom_site_label
_atom_site_type_symbol
_atom_site_fract_x
_atom_site_fract_y
_atom_site_fract_z
_atom_site_U_iso_or_equiv
_atom_site_adp_type
_atom_site_occupancy
_atom_site_site_symmetry_order
_atom_site_calc_flag
_atom_site_refinement_flags_posn
_atom_site_refinement_flags_adp
_atom_site_refinement_flags_occupancy
_atom_site_disorder_assembly
_atom_site_disorder_group
Ga1 Ga 0.24696(2) 0.53268(2) 0.39128(2) 0.01455(3) Uani 1 1 d . . . . .
Cl1 Cl 0.32087(2) 0.45247(2) 0.28837(2) 0.02217(5) Uani 1 1 d . . . . .
Cl2 Cl 0.15457(2) 0.65815(2) 0.33477(2) 0.02023(5) Uani 1 1 d . . . . .
C1 C -0.26358(9) 0.18083(10) 0.40615(8) 0.0296(2) Uani 1 1 d . . . . .
H1A H -0.2649(12) 0.1511(12) 0.3485(10) 0.037(4) Uiso 1 1 d . . . . .
H1B H -0.3110(14) 0.2385(14) 0.4066(12) 0.051(5) Uiso 1 1 d . . . . .
H1C H -0.2888(12) 0.1298(13) 0.4458(10) 0.038(4) Uiso 1 1 d . . . . .
N1 N 0.04005(6) 0.39829(6) 0.35520(5) 0.01713(14) Uani 1 1 d . . . . .
C2 C -0.15571(8) 0.21492(8) 0.43438(7) 0.02293(19) Uani 1 1 d . . . . .
H2 H -0.1565(11) 0.2405(12) 0.4916(10) 0.031(4) Uiso 1 1 d . . . . .
N2 N 0.12158(6) 0.43466(6) 0.40301(5) 0.01669(14) Uani 1 1 d . . . . .
C3 C -0.08321(10) 0.12492(10) 0.43560(11) 0.0394(3) Uani 1 1 d . . . . .
H3A H -0.1023(14) 0.0741(15) 0.4760(12) 0.054(5) Uiso 1 1 d . . . . .
H3B H -0.0142(14) 0.1432(14) 0.4509(11) 0.049(5) Uiso 1 1 d . . . . .
H3C H -0.0865(15) 0.0924(16) 0.3776(13) 0.062(6) Uiso 1 1 d . . . . .
N3 N 0.26044(6) 0.49987(7) 0.50903(5) 0.01796(15) Uani 1 1 d . . . . .
C4 C -0.12153(8) 0.29853(8) 0.37469(7) 0.02025(18) Uani 1 1 d . . . . .
H4A H -0.1152(10) 0.2704(11) 0.3187(9) 0.025(3) Uiso 1 1 d . . . . .
H4B H -0.1740(11) 0.3498(11) 0.3691(9) 0.028(4) Uiso 1 1 d . . . . .
N4 N 0.37605(6) 0.61841(6) 0.43353(5) 0.01660(14) Uani 1 1 d . . . . .
C5 C -0.02420(7) 0.34876(7) 0.40599(6) 0.01764(17) Uani 1 1 d . . . . .
N5 N 0.44508(6) 0.68124(6) 0.40082(5) 0.01776(15) Uani 1 1 d . . . . .
C6 C 0.01689(7) 0.35629(7) 0.48916(6) 0.01784(17) Uani 1 1 d . . . . .
H6 H -0.0114(10) 0.3334(10) 0.5382(9) 0.022(3) Uiso 1 1 d . . . . .
C7 C 0.10758(7) 0.41003(7) 0.48411(6) 0.01604(16) Uani 1 1 d . . . . .
C8 C 0.18805(7) 0.44181(7) 0.54681(6) 0.01619(16) Uani 1 1 d . . . . .
C9 C 0.19346(8) 0.41597(7) 0.62965(6) 0.01892(17) Uani 1 1 d . . . . .
H9 H 0.1409(11) 0.3786(12) 0.6503(9) 0.030(4) Uiso 1 1 d . . . . .
C10 C 0.28249(8) 0.44525(8) 0.68958(6) 0.02048(18) Uani 1 1 d . . . . .
H10A H 0.3131(11) 0.3847(12) 0.7154(9) 0.028(4) Uiso 1 1 d . . . . .
H10B H 0.2584(11) 0.4856(12) 0.7374(10) 0.029(4) Uiso 1 1 d . . . . .
C11 C 0.35935(7) 0.50593(7) 0.64355(6) 0.01803(17) Uani 1 1 d . . . . .
H11 H 0.4213(12) 0.5284(11) 0.6741(9) 0.028(4) Uiso 1 1 d . . . . .
C12 C 0.34451(7) 0.53045(7) 0.56060(6) 0.01567(16) Uani 1 1 d . . . . .
C13 C 0.41073(7) 0.59586(7) 0.51323(6) 0.01543(16) Uani 1 1 d . . . . .
C14 C 0.50334(7) 0.64526(7) 0.53260(6) 0.01744(16) Uani 1 1 d . . . . .
H14 H 0.5447(11) 0.6411(11) 0.5832(10) 0.030(4) Uiso 1 1 d . . . . .
C15 C 0.52291(7) 0.69993(7) 0.46018(6) 0.01829(17) Uani 1 1 d . . . . .
C16 C 0.61341(8) 0.76453(8) 0.44410(7) 0.0240(2) Uani 1 1 d . . . . .
H16A H 0.5942(11) 0.8179(11) 0.4029(9) 0.028(4) Uiso 1 1 d . . . . .
H16B H 0.6625(12) 0.7223(12) 0.4174(10) 0.036(4) Uiso 1 1 d . . . . .
C17 C 0.66254(8) 0.81366(8) 0.52479(8) 0.0264(2) Uani 1 1 d . . . . .
H17 H 0.6728(12) 0.7613(13) 0.5682(10) 0.040(4) Uiso 1 1 d . . . . .
C18 C 0.59458(11) 0.89538(10) 0.55849(9) 0.0349(3) Uani 1 1 d . . . . .
H18A H 0.6249(14) 0.9235(15) 0.6131(12) 0.056(5) Uiso 1 1 d . . . . .
H18B H 0.5266(13) 0.8682(13) 0.5682(11) 0.045(5) Uiso 1 1 d . . . . .
H18C H 0.5873(13) 0.9475(13) 0.5190(11) 0.043(5) Uiso 1 1 d . . . . .
C19 C 0.76589(10) 0.85769(11) 0.50515(12) 0.0414(3) Uani 1 1 d . . . . .
H19A H 0.7575(13) 0.9088(14) 0.4568(11) 0.046(5) Uiso 1 1 d . . . . .
H19B H 0.8125(15) 0.8046(16) 0.4886(12) 0.060(6) Uiso 1 1 d . . . . .
H19C H 0.7949(14) 0.8915(14) 0.5544(12) 0.049(5) Uiso 1 1 d . . . . .
C20 C 0.08279(9) 0.30305(9) 0.22766(8) 0.0274(2) Uani 1 1 d . . . . .
H20A H 0.1469(12) 0.2852(12) 0.2556(10) 0.035(4) Uiso 1 1 d . . . . .
H20B H 0.0926(13) 0.3077(14) 0.1666(12) 0.047(5) Uiso 1 1 d . . . . .
H20C H 0.0333(13) 0.2488(13) 0.2375(10) 0.039(4) Uiso 1 1 d . . . . .
C21 C 0.04521(8) 0.40348(8) 0.26137(6) 0.02029(18) Uani 1 1 d . . . . .
H21 H 0.0959(10) 0.4542(10) 0.2524(9) 0.019(3) Uiso 1 1 d . . . . .
C22 C -0.05400(9) 0.43915(10) 0.21636(7) 0.0267(2) Uani 1 1 d . . . . .
H22A H -0.1084(13) 0.3901(13) 0.2198(11) 0.042(4) Uiso 1 1 d . . . . .
H22B H -0.0430(12) 0.4521(12) 0.1561(11) 0.036(4) Uiso 1 1 d . . . . .
H22C H -0.0717(13) 0.5033(14) 0.2414(11) 0.041(4) Uiso 1 1 d . . . . .
C23 C 0.49475(9) 0.72246(10) 0.25390(7) 0.0284(2) Uani 1 1 d . . . . .
H23A H 0.5552(13) 0.7623(13) 0.2688(11) 0.040(4) Uiso 1 1 d . . . . .
H23B H 0.4660(12) 0.7482(12) 0.1996(11) 0.039(4) Uiso 1 1 d . . . . .
H23C H 0.5116(13) 0.6499(13) 0.2461(11) 0.039(4) Uiso 1 1 d . . . . .
C24 C 0.41443(8) 0.73050(8) 0.31866(7) 0.02224(19) Uani 1 1 d . . . . .
H24 H 0.3556(10) 0.6902(10) 0.2978(8) 0.019(3) Uiso 1 1 d . . . . .
C25 C 0.37875(12) 0.83792(10) 0.33407(10) 0.0373(3) Uani 1 1 d . . . . .
H25A H 0.3269(14) 0.8400(13) 0.3768(11) 0.046(5) Uiso 1 1 d . . . . .
H25B H 0.3470(14) 0.8647(14) 0.2808(12) 0.050(5) Uiso 1 1 d . . . . .
H25C H 0.4337(14) 0.8823(14) 0.3517(11) 0.048(5) Uiso 1 1 d . . . . .

loop_
_atom_site_aniso_label
_atom_site_aniso_U_11
_atom_site_aniso_U_22
_atom_site_aniso_U_33
_atom_site_aniso_U_23
_atom_site_aniso_U_13
_atom_site_aniso_U_12
Ga1 0.01481(5) 0.01516(5) 0.01347(5) 0.00106(3) -0.00074(3) -0.00007(3)
Cl1 0.02158(11) 0.02570(11) 0.01941(10) -0.00377(8) 0.00263(8) 0.00185(8)
Cl2 0.01874(10) 0.02113(10) 0.02063(10) 0.00587(8) -0.00028(8) 0.00343(8)
C1 0.0216(5) 0.0314(6) 0.0359(6) -0.0062(5) 0.0025(4) -0.0087(4)
N1 0.0172(3) 0.0183(4) 0.0157(3) -0.0021(3) -0.0013(3) -0.0027(3)
C2 0.0212(4) 0.0235(5) 0.0240(5) -0.0030(4) 0.0006(4) -0.0074(4)
N2 0.0171(3) 0.0169(3) 0.0158(3) -0.0009(3) -0.0014(3) -0.0027(3)
C3 0.0299(6) 0.0230(5) 0.0636(9) 0.0073(6) -0.0108(6) -0.0046(5)
N3 0.0176(4) 0.0214(4) 0.0145(3) 0.0030(3) -0.0021(3) -0.0051(3)
C4 0.0176(4) 0.0201(4) 0.0227(4) -0.0028(3) -0.0016(3) -0.0033(3)
N4 0.0163(3) 0.0161(3) 0.0173(3) 0.0025(3) 0.0002(3) -0.0021(3)
C5 0.0174(4) 0.0159(4) 0.0196(4) -0.0022(3) 0.0008(3) -0.0016(3)
N5 0.0166(3) 0.0174(4) 0.0194(4) 0.0025(3) 0.0016(3) -0.0020(3)
C6 0.0186(4) 0.0168(4) 0.0181(4) -0.0006(3) 0.0008(3) -0.0026(3)
C7 0.0179(4) 0.0143(4) 0.0159(4) -0.0007(3) -0.0001(3) -0.0012(3)
C8 0.0174(4) 0.0143(4) 0.0168(4) -0.0006(3) 0.0002(3) -0.0017(3)
C9 0.0224(4) 0.0178(4) 0.0165(4) 0.0003(3) 0.0004(3) -0.0043(3)
C10 0.0241(5) 0.0218(4) 0.0153(4) 0.0016(3) -0.0010(3) -0.0027(4)
C11 0.0193(4) 0.0181(4) 0.0162(4) -0.0008(3) -0.0020(3) -0.0012(3)
C12 0.0161(4) 0.0143(4) 0.0164(4) -0.0012(3) -0.0006(3) 0.0000(3)
C13 0.0156(4) 0.0143(4) 0.0163(4) -0.0014(3) -0.0003(3) 0.0007(3)
C14 0.0158(4) 0.0179(4) 0.0185(4) -0.0030(3) -0.0004(3) -0.0007(3)
C15 0.0162(4) 0.0171(4) 0.0217(4) -0.0030(3) 0.0019(3) -0.0008(3)
C16 0.0198(4) 0.0233(5) 0.0294(5) -0.0048(4) 0.0061(4) -0.0059(4)
C17 0.0222(5) 0.0222(5) 0.0340(6) 0.0011(4) -0.0054(4) -0.0063(4)
C18 0.0408(7) 0.0296(6) 0.0348(6) -0.0102(5) 0.0075(5) -0.0089(5)
C19 0.0230(6) 0.0331(6) 0.0676(10) -0.0039(7) -0.0026(6) -0.0103(5)
C20 0.0265(5) 0.0298(5) 0.0260(5) -0.0107(4) 0.0024(4) -0.0012(4)
C21 0.0213(4) 0.0243(5) 0.0152(4) -0.0027(3) -0.0001(3) -0.0025(4)
C22 0.0245(5) 0.0339(6) 0.0212(5) 0.0022(4) -0.0035(4) -0.0016(4)
C23 0.0251(5) 0.0388(6) 0.0215(5) 0.0025(4) 0.0038(4) -0.0048(5)
C24 0.0215(4) 0.0238(5) 0.0214(4) 0.0072(4) 0.0016(3) -0.0005(4)
C25 0.0457(7) 0.0270(6) 0.0402(7) 0.0131(5) 0.0096(6) 0.0116(5)

loop_
_atom_type_symbol
_atom_type_description
_atom_type_scat_dispersion_real
_atom_type_scat_dispersion_imag
_atom_type_scat_source
C C 0.0033 0.0016 'International Tables Vol C Tables 4.2.6.8 and 6.1.1.4'
H H 0.0000 0.0000 'International Tables Vol C Tables 4.2.6.8 and 6.1.1.4'
Cl Cl 0.1484 0.1585 'International Tables Vol C Tables 4.2.6.8 and 6.1.1.4'
Ga Ga 0.2307 1.6083 'International Tables Vol C Tables 4.2.6.8 and 6.1.1.4'
N N 0.0061 0.0033 'International Tables Vol C Tables 4.2.6.8 and 6.1.1.4'

loop_
_geom_angle_atom_site_label_1
_geom_angle_atom_site_label_2
_geom_angle_atom_site_label_3
_geom_angle
_geom_angle_site_symmetry_1
_geom_angle_site_symmetry_3
_geom_angle_publ_flag
N3 Ga1 N4 77.97(3) . . ?
N3 Ga1 N2 78.54(3) . . ?
N4 Ga1 N2 156.47(3) . . ?
N3 Ga1 Cl1 125.81(3) . . ?
N4 Ga1 Cl1 96.09(2) . . ?
N2 Ga1 Cl1 98.65(2) . . ?
N3 Ga1 Cl2 125.39(3) . . ?
N4 Ga1 Cl2 97.75(2) . . ?
N2 Ga1 Cl2 94.74(2) . . ?
Cl1 Ga1 Cl2 108.797(11) . . ?
C2 C1 H1A 110.3(9) . . ?
C2 C1 H1B 110.3(11) . . ?
H1A C1 H1B 109.9(14) . . ?
C2 C1 H1C 111.1(9) . . ?
H1A C1 H1C 108.6(13) . . ?
H1B C1 H1C 106.6(14) . . ?
N2 N1 C5 110.03(8) . . ?
N2 N1 C21 116.79(8) . . ?
C5 N1 C21 132.23(8) . . ?
C3 C2 C1 110.02(10) . . ?
C3 C2 C4 111.30(10) . . ?
C1 C2 C4 109.68(9) . . ?
C3 C2 H2 107.8(9) . . ?
C1 C2 H2 108.2(9) . . ?
C4 C2 H2 109.8(9) . . ?
C7 N2 N1 106.85(8) . . ?
C7 N2 Ga1 112.70(6) . . ?
N1 N2 Ga1 139.63(6) . . ?
C2 C3 H3A 111.3(11) . . ?
C2 C3 H3B 112.9(11) . . ?
H3A C3 H3B 106.9(15) . . ?
C2 C3 H3C 109.3(12) . . ?
H3A C3 H3C 107.4(16) . . ?
H3B C3 H3C 108.9(15) . . ?
C8 N3 C12 117.04(8) . . ?
C8 N3 Ga1 121.28(6) . . ?
C12 N3 Ga1 121.66(6) . . ?
C5 C4 C2 113.29(8) . . ?
C5 C4 H4A 110.6(8) . . ?
C2 C4 H4A 108.9(9) . . ?
C5 C4 H4B 108.0(9) . . ?
C2 C4 H4B 109.0(9) . . ?
H4A C4 H4B 106.8(12) . . ?
C13 N4 N5 107.07(8) . . ?
C13 N4 Ga1 113.25(6) . . ?
N5 N4 Ga1 138.90(6) . . ?
N1 C5 C6 107.30(8) . . ?
N1 C5 C4 124.62(9) . . ?
C6 C5 C4 128.08(9) . . ?
N4 N5 C15 110.11(8) . . ?
N4 N5 C24 116.61(8) . . ?
C15 N5 C24 132.03(8) . . ?
C5 C6 C7 105.53(8) . . ?
C5 C6 H6 127.3(9) . . ?
C7 C6 H6 127.1(9) . . ?
N2 C7 C6 110.27(8) . . ?
N2 C7 C8 115.78(8) . . ?
C6 C7 C8 133.94(9) . . ?
C9 C8 N3 124.03(9) . . ?
C9 C8 C7 124.92(9) . . ?
N3 C8 C7 111.02(8) . . ?
C8 C9 C10 122.19(9) . . ?
C8 C9 H9 118.7(9) . . ?
C10 C9 H9 119.1(9) . . ?
C9 C10 C11 110.77(8) . . ?
C9 C10 H10A 109.6(9) . . ?
C11 C10 H10A 111.3(9) . . ?
C9 C10 H10B 109.9(9) . . ?
C11 C10 H10B 109.4(9) . . ?
H10A C10 H10B 105.7(12) . . ?
C12 C11 C10 122.05(9) . . ?
C12 C11 H11 118.3(9) . . ?
C10 C11 H11 119.6(9) . . ?
C11 C12 N3 123.86(9) . . ?
C11 C12 C13 125.44(9) . . ?
N3 C12 C13 110.65(8) . . ?
N4 C13 C14 109.95(8) . . ?
N4 C13 C12 115.34(8) . . ?
C14 C13 C12 134.67(9) . . ?
C15 C14 C13 105.56(8) . . ?
C15 C14 H14 126.9(9) . . ?
C13 C14 H14 127.5(9) . . ?
N5 C15 C14 107.31(8) . . ?
N5 C15 C16 123.92(9) . . ?
C14 C15 C16 128.71(9) . . ?
C15 C16 C17 113.64(9) . . ?
C15 C16 H16A 110.3(9) . . ?
C17 C16 H16A 108.6(9) . . ?
C15 C16 H16B 107.6(10) . . ?
C17 C16 H16B 110.2(9) . . ?
H16A C16 H16B 106.2(13) . . ?
C18 C17 C19 110.47(10) . . ?
C18 C17 C16 111.29(10) . . ?
C19 C17 C16 109.25(11) . . ?
C18 C17 H17 108.7(10) . . ?
C19 C17 H17 109.0(10) . . ?
C16 C17 H17 108.1(10) . . ?
C17 C18 H18A 110.7(11) . . ?
C17 C18 H18B 110.8(10) . . ?
H18A C18 H18B 108.7(15) . . ?
C17 C18 H18C 109.5(11) . . ?
H18A C18 H18C 108.6(15) . . ?
H18B C18 H18C 108.5(15) . . ?
C17 C19 H19A 110.3(10) . . ?
C17 C19 H19B 111.1(12) . . ?
H19A C19 H19B 108.7(15) . . ?
C17 C19 H19C 109.4(11) . . ?
H19A C19 H19C 108.3(15) . . ?
H19B C19 H19C 109.1(15) . . ?
C21 C20 H20A 110.6(10) . . ?
C21 C20 H20B 110.6(11) . . ?
H20A C20 H20B 107.4(14) . . ?
C21 C20 H20C 110.4(10) . . ?
H20A C20 H20C 108.6(13) . . ?
H20B C20 H20C 109.2(14) . . ?
N1 C21 C22 112.73(8) . . ?
N1 C21 C20 109.97(9) . . ?
C22 C21 C20 113.34(9) . . ?
N1 C21 H21 104.7(8) . . ?
C22 C21 H21 107.4(8) . . ?
C20 C21 H21 108.3(8) . . ?
C21 C22 H22A 112.5(10) . . ?
C21 C22 H22B 109.3(9) . . ?
H22A C22 H22B 108.8(13) . . ?
C21 C22 H22C 107.6(10) . . ?
H22A C22 H22C 111.5(14) . . ?
H22B C22 H22C 107.0(13) . . ?
C24 C23 H23A 113.3(10) . . ?
C24 C23 H23B 108.4(10) . . ?
H23A C23 H23B 106.9(13) . . ?
C24 C23 H23C 108.7(10) . . ?
H23A C23 H23C 111.6(14) . . ?
H23B C23 H23C 107.8(14) . . ?
N5 C24 C23 113.05(9) . . ?
N5 C24 C25 110.03(10) . . ?
C23 C24 C25 114.05(10) . . ?
N5 C24 H24 102.7(8) . . ?
C23 C24 H24 107.8(8) . . ?
C25 C24 H24 108.5(8) . . ?
C24 C25 H25A 111.6(10) . . ?
C24 C25 H25B 108.8(11) . . ?
H25A C25 H25B 107.2(15) . . ?
C24 C25 H25C 112.5(11) . . ?
H25A C25 H25C 109.0(15) . . ?
H25B C25 H25C 107.5(15) . . ?

loop_
_geom_bond_atom_site_label_1
_geom_bond_atom_site_label_2
_geom_bond_distance
_geom_bond_site_symmetry_2
_geom_bond_publ_flag
Ga1 N3 1.8992(8) . ?
Ga1 N4 2.1153(8) . ?
Ga1 N2 2.1157(8) . ?
Ga1 Cl1 2.2100(3) . ?
Ga1 Cl2 2.2112(3) . ?
C1 C2 1.5290(15) . ?
C1 H1A 0.987(16) . ?
C1 H1B 0.985(19) . ?
C1 H1C 0.990(17) . ?
N1 N2 1.3595(11) . ?
N1 C5 1.3658(12) . ?
N1 C21 1.4825(12) . ?
C2 C3 1.5251(18) . ?
C2 C4 1.5357(15) . ?
C2 H2 0.962(15) . ?
N2 C7 1.3397(12) . ?
C3 H3A 0.97(2) . ?
C3 H3B 0.956(19) . ?
C3 H3C 1.01(2) . ?
N3 C8 1.3857(12) . ?
N3 C12 1.3908(12) . ?
C4 C5 1.4990(13) . ?
C4 H4A 0.964(14) . ?
C4 H4B 0.969(15) . ?
N4 C13 1.3406(12) . ?
N4 N5 1.3559(11) . ?
C5 C6 1.3874(13) . ?
N5 C15 1.3650(12) . ?
N5 C24 1.4803(13) . ?
C6 C7 1.3957(13) . ?
C6 H6 0.927(14) . ?
C7 C8 1.4634(13) . ?
C8 C9 1.3441(13) . ?
C9 C10 1.5082(14) . ?
C9 H9 0.925(15) . ?
C10 C11 1.5106(14) . ?
C10 H10A 0.974(15) . ?
C10 H10B 0.990(15) . ?
C11 C12 1.3464(13) . ?
C11 H11 0.968(15) . ?
C12 C13 1.4640(13) . ?
C13 C14 1.3998(13) . ?
C14 C15 1.3864(14) . ?
C14 H14 0.938(15) . ?
C15 C16 1.5000(14) . ?
C16 C17 1.5325(15) . ?
C16 H16A 0.981(15) . ?
C16 H16B 0.969(16) . ?
C17 C18 1.5192(18) . ?
C17 C19 1.5286(17) . ?
C17 H17 0.976(17) . ?
C18 H18A 1.00(2) . ?
C18 H18B 0.984(18) . ?
C18 H18C 0.929(18) . ?
C19 H19A 1.018(18) . ?
C19 H19B 0.98(2) . ?
C19 H19C 0.953(19) . ?
C20 C21 1.5241(15) . ?
C20 H20A 0.957(16) . ?
C20 H20B 0.978(18) . ?
C20 H20C 0.988(17) . ?
C21 C22 1.5213(15) . ?
C21 H21 0.963(14) . ?
C22 H22A 0.971(17) . ?
C22 H22B 0.982(16) . ?
C22 H22C 0.970(18) . ?
C23 C24 1.5161(15) . ?
C23 H23A 0.970(17) . ?
C23 H23B 0.973(16) . ?
C23 H23C 0.994(17) . ?
C24 C25 1.5208(17) . ?
C24 H24 0.980(13) . ?
C25 H25A 0.987(18) . ?
C25 H25B 0.978(19) . ?
C25 H25C 0.959(19) . ?

loop_
_geom_hbond_atom_site_label_D
_geom_hbond_atom_site_label_H
_geom_hbond_atom_site_label_A
_geom_hbond_distance_DH
_geom_hbond_distance_HA
_geom_hbond_distance_DA
_geom_hbond_angle_DHA
_geom_hbond_site_symmetry_A
_geom_hbond_publ_flag
C4 H4A Cl2 0.964(14) 2.853(14) 3.7823(11) 162.2(11) 2_545 yes
C6 H6 Cl2 0.927(14) 2.831(14) 3.6828(10) 153.2(11) 3_566 yes
C14 H14 Cl1 0.938(15) 2.880(15) 3.7607(10) 156.9(12) 3_666 yes
C20 H20C Cl2 0.988(17) 2.915(17) 3.7441(12) 142.1(12) 2_545 yes
C21 H21 Cl1 0.963(14) 2.980(14) 3.6841(11) 131.0(10) . yes
C24 H24 Cl2 0.980(13) 2.776(13) 3.5755(11) 139.2(10) . yes

loop_
_geom_torsion_atom_site_label_1
_geom_torsion_atom_site_label_2
_geom_torsion_atom_site_label_3
_geom_torsion_atom_site_label_4
_geom_torsion
_geom_torsion_site_symmetry_1
_geom_torsion_site_symmetry_2
_geom_torsion_site_symmetry_3
_geom_torsion_site_symmetry_4
_geom_torsion_publ_flag
C5 N1 N2 C7 -1.36(10) . . . . ?
C21 N1 N2 C7 -171.54(8) . . . . ?
C5 N1 N2 Ga1 -169.56(8) . . . . ?
C21 N1 N2 Ga1 20.26(14) . . . . ?
N4 Ga1 N3 C8 173.76(8) . . . . ?
N2 Ga1 N3 C8 -4.93(7) . . . . ?
Cl1 Ga1 N3 C8 -97.40(8) . . . . ?
Cl2 Ga1 N3 C8 82.74(8) . . . . ?
N4 Ga1 N3 C12 -8.09(7) . . . . ?
N2 Ga1 N3 C12 173.22(8) . . . . ?
Cl1 Ga1 N3 C12 80.76(8) . . . . ?
Cl2 Ga1 N3 C12 -99.11(7) . . . . ?
C3 C2 C4 C5 -67.83(12) . . . . ?
C1 C2 C4 C5 170.18(9) . . . . ?
N2 N1 C5 C6 1.54(11) . . . . ?
C21 N1 C5 C6 169.67(10) . . . . ?
N2 N1 C5 C4 -179.61(9) . . . . ?
C21 N1 C5 C4 -11.47(16) . . . . ?
C2 C4 C5 N1 156.55(9) . . . . ?
C2 C4 C5 C6 -24.84(14) . . . . ?
C13 N4 N5 C15 -0.94(10) . . . . ?
Ga1 N4 N5 C15 -169.50(8) . . . . ?
C13 N4 N5 C24 -169.68(8) . . . . ?
Ga1 N4 N5 C24 21.76(14) . . . . ?
N1 C5 C6 C7 -1.08(11) . . . . ?
C4 C5 C6 C7 -179.88(9) . . . . ?
N1 N2 C7 C6 0.66(11) . . . . ?
Ga1 N2 C7 C6 172.40(6) . . . . ?
N1 N2 C7 C8 179.55(8) . . . . ?
Ga1 N2 C7 C8 -8.71(10) . . . . ?
C5 C6 C7 N2 0.27(11) . . . . ?
C5 C6 C7 C8 -178.34(10) . . . . ?
C12 N3 C8 C9 1.64(14) . . . . ?
Ga1 N3 C8 C9 179.87(8) . . . . ?
C12 N3 C8 C7 -176.47(8) . . . . ?
Ga1 N3 C8 C7 1.77(11) . . . . ?
N2 C7 C8 C9 -173.04(9) . . . . ?
C6 C7 C8 C9 5.51(18) . . . . ?
N2 C7 C8 N3 5.04(12) . . . . ?
C6 C7 C8 N3 -176.40(10) . . . . ?
N3 C8 C9 C10 -2.29(16) . . . . ?
C7 C8 C9 C10 175.55(9) . . . . ?
C8 C9 C10 C11 0.60(14) . . . . ?
C9 C10 C11 C12 1.67(14) . . . . ?
C10 C11 C12 N3 -2.46(15) . . . . ?
C10 C11 C12 C13 174.58(9) . . . . ?
C8 N3 C12 C11 0.80(14) . . . . ?
Ga1 N3 C12 C11 -177.43(8) . . . . ?
C8 N3 C12 C13 -176.62(8) . . . . ?
Ga1 N3 C12 C13 5.15(11) . . . . ?
N5 N4 C13 C14 0.32(10) . . . . ?
Ga1 N4 C13 C14 172.16(6) . . . . ?
N5 N4 C13 C12 178.25(8) . . . . ?
Ga1 N4 C13 C12 -9.91(10) . . . . ?
C11 C12 C13 N4 -173.49(9) . . . . ?
N3 C12 C13 N4 3.88(11) . . . . ?
C11 C12 C13 C14 3.77(17) . . . . ?
N3 C12 C13 C14 -178.86(10) . . . . ?
N4 C13 C14 C15 0.39(11) . . . . ?
C12 C13 C14 C15 -176.97(10) . . . . ?
N4 N5 C15 C14 1.19(11) . . . . ?
C24 N5 C15 C14 167.60(10) . . . . ?
N4 N5 C15 C16 178.44(9) . . . . ?
C24 N5 C15 C16 -15.16(16) . . . . ?
C13 C14 C15 N5 -0.94(10) . . . . ?
C13 C14 C15 C16 -178.02(10) . . . . ?
N5 C15 C16 C17 153.36(10) . . . . ?
C14 C15 C16 C17 -30.01(15) . . . . ?
C15 C16 C17 C18 -70.16(13) . . . . ?
C15 C16 C17 C19 167.59(10) . . . . ?
N2 N1 C21 C22 -136.66(9) . . . . ?
C5 N1 C21 C22 55.84(14) . . . . ?
N2 N1 C21 C20 95.80(10) . . . . ?
C5 N1 C21 C20 -71.70(13) . . . . ?
N4 N5 C24 C23 -131.74(10) . . . . ?
C15 N5 C24 C23 62.55(14) . . . . ?
N4 N5 C24 C25 99.48(11) . . . . ?
C15 N5 C24 C25 -66.23(14) . . . . ?
